data_4022197
loop_
_publ_author_name
'Simon Doherty'
'Julian G. Knight'
'Catherine H. Smyth'
'Ross W. Harrington'
'William Clegg'

_publ_section_title
;
 Asymmetric Platinum Group Metal-Catalyzed Carbonyl-Ene Reactions:
 Carbon-Carbon Bond Formation versus Isomerization
;
_journal_name_full 'Journal of Organic Chemistry'
_journal_page_first 9751
_journal_page_last 9764
_journal_paper_doi 10.1021/jo062023n
_journal_volume 71
_journal_year 2006
_chemical_absolute_configuration ad
_chemical_formula_moiety 'C12 H14 N +, C10 H12 F3 O3 -, C H2 Cl2'
_chemical_formula_sum 'C23 H28 Cl2 F3 N O3'
_chemical_formula_weight 494.36
_chemical_name_systematic
;
 ?
;
_space_group_IT_number 4
_symmetry_cell_setting monoclinic
_symmetry_space_group_name_Hall 'P 2yb'
_symmetry_space_group_name_H-M 'P 1 21 1'
_atom_sites_solution_hydrogens difmap
_atom_sites_solution_primary direct
_atom_sites_solution_secondary difmap
_audit_creation_method SHELXL-97
_cell_angle_alpha 90.00
_cell_angle_beta 113.549(8)
_cell_angle_gamma 90.00
_cell_formula_units_Z 2
_cell_length_a 12.8271(18)
_cell_length_b 6.6780(7)
_cell_length_c 15.6221(18)
_cell_measurement_reflns_used 56
_cell_measurement_temperature 150(2)
_cell_measurement_theta_max 27.50
_cell_measurement_theta_min 2.50
_cell_volume 1226.7(3)
_computing_cell_refinement EvalCCD
_computing_data_collection 'Nonius COLLECT'
_computing_data_reduction EvalCCD
_computing_molecular_graphics 'Bruker SHELXTL'
_computing_publication_material 'Bruker SHELXTL and local programs'
_computing_structure_refinement 'Bruker SHELXTL'
_computing_structure_solution 'Bruker SHELXTL'
_diffrn_ambient_temperature 150(2)
_diffrn_measured_fraction_theta_full 0.992
_diffrn_measured_fraction_theta_max 0.992
_diffrn_measurement_device_type 'Nonius KappaCCD diffractometer'
_diffrn_measurement_method '\f and \w scans'
_diffrn_radiation_monochromator graphite
_diffrn_radiation_source 'sealed tube'
_diffrn_radiation_type MoK\a
_diffrn_radiation_wavelength 0.71073
_diffrn_reflns_av_R_equivalents 0.0388
_diffrn_reflns_av_sigmaI/netI 0.0417
_diffrn_reflns_limit_h_max 15
_diffrn_reflns_limit_h_min -15
_diffrn_reflns_limit_k_max 7
_diffrn_reflns_limit_k_min -7
_diffrn_reflns_limit_l_max 18
_diffrn_reflns_limit_l_min -18
_diffrn_reflns_number 14780
_diffrn_reflns_theta_full 25.00
_diffrn_reflns_theta_max 25.00
_diffrn_reflns_theta_min 4.06
_diffrn_standards_number 0
_exptl_absorpt_coefficient_mu 0.311
_exptl_absorpt_correction_T_max 0.970
_exptl_absorpt_correction_T_min 0.880
_exptl_absorpt_correction_type multi-scan
_exptl_absorpt_process_details SADABS
_exptl_crystal_colour colourless
_exptl_crystal_density_diffrn 1.338
_exptl_crystal_density_method 'not measured'
_exptl_crystal_description needle
_exptl_crystal_F_000 516
_exptl_crystal_size_max 0.42
_exptl_crystal_size_mid 0.10
_exptl_crystal_size_min 0.10
_refine_diff_density_max 0.303
_refine_diff_density_min -0.280
_refine_diff_density_rms 0.079
_refine_ls_abs_structure_details 'Flack H D (1983), Acta Cryst. A39, 876-881'
_refine_ls_abs_structure_Flack 0.02(9)
_refine_ls_extinction_coef 0.032(4)
_refine_ls_extinction_expression Fc^*^=kFc[1+0.001xFc^2^\l^3^/sin(2\q)]^-1/4^
_refine_ls_extinction_method SHELXL
_refine_ls_goodness_of_fit_ref 1.101
_refine_ls_hydrogen_treatment mixed
_refine_ls_matrix_type full
_refine_ls_number_parameters 326
_refine_ls_number_reflns 4155
_refine_ls_number_restraints 197
_refine_ls_restrained_S_all 1.078
_refine_ls_R_factor_all 0.0630
_refine_ls_R_factor_gt 0.0480
_refine_ls_shift/su_max 0.017
_refine_ls_shift/su_mean 0.001
_refine_ls_structure_factor_coef Fsqd
_refine_ls_weighting_details 'calc w=1/[\s^2^(Fo^2^)+(0.0715P)^2^+0.1179P] where P=(Fo^2^+2Fc^2^)/3'
_refine_ls_weighting_scheme calc
_refine_ls_wR_factor_gt 0.1138
_refine_ls_wR_factor_ref 0.1212
_reflns_number_gt 3463
_reflns_number_total 4155
_reflns_threshold_expression I>2\s(I)
_cod_data_source_file jo062023nsi20060930_070854.cif
_cod_original_sg_symbol_H-M 'P 21'
_cod_database_code 4022197

loop_
_symmetry_equiv_pos_as_xyz
'x, y, z'
'-x, y+1/2, -z'

loop_
_atom_site_label
_atom_site_type_symbol
_atom_site_fract_x
_atom_site_fract_y
_atom_site_fract_z
_atom_site_U_iso_or_equiv
_atom_site_adp_type
_atom_site_occupancy
_atom_site_symmetry_multiplicity
_atom_site_calc_flag
_atom_site_refinement_flags
_atom_site_disorder_assembly
_atom_site_disorder_group
Cl1 Cl 0.7829(4) 0.3192(6) 0.8533(5) 0.1109(15) Uani 0.711(15) 1 d P A 1
Cl1A Cl 0.8294(11) 0.2617(13) 0.9108(12) 0.102(4) Uani 0.289(15) 1 d P A 2
Cl2 Cl 0.82512(11) 0.67224(18) 0.96966(8) 0.0827(4) Uani 1 1 d . . .
N1 N 0.1044(2) 1.1135(4) 0.5716(2) 0.0246(5) Uani 1 1 d . . .
H1A H 0.085(2) 1.209(5) 0.6063(19) 0.022(7) Uiso 1 1 d . . .
H1B H 0.095(3) 0.989(7) 0.593(3) 0.056(10) Uiso 1 1 d . . .
H1C H 0.071(3) 1.127(4) 0.526(2) 0.017(9) Uiso 1 1 d . . .
O1 O 0.05137(18) 0.5492(3) 0.82828(14) 0.0408(5) Uani 1 1 d . . .
H1 H 0.042(4) 0.437(7) 0.790(3) 0.081(14) Uiso 1 1 d . . .
O2 O 0.05715(15) 0.7183(3) 0.61366(12) 0.0278(4) Uani 1 1 d . . .
O3 O 0.06528(16) 0.4166(3) 0.67908(13) 0.0325(5) Uani 1 1 d . . .
F1 F -0.03256(18) 0.9086(3) 0.83168(13) 0.0579(6) Uani 1 1 d . . .
F2 F -0.12305(15) 0.7795(3) 0.69558(13) 0.0493(5) Uani 1 1 d . . .
F3 F -0.00473(16) 1.0206(3) 0.71382(13) 0.0493(5) Uani 1 1 d . . .
C1 C -0.0219(3) 0.8527(4) 0.7533(2) 0.0358(7) Uani 1 1 d U . .
C2 C 0.0736(2) 0.6985(4) 0.77338(19) 0.0294(6) Uani 1 1 d U . .
C3 C 0.0660(2) 0.6044(4) 0.67969(18) 0.0241(6) Uani 1 1 d U . .
C4 C 0.1907(3) 0.7972(5) 0.8276(2) 0.0396(7) Uani 1 1 d U . .
H4A H 0.2012 0.9081 0.7897 0.047 Uiso 1 1 calc R . .
H4B H 0.1918 0.8553 0.8862 0.047 Uiso 1 1 calc R . .
C5 C 0.2887(3) 0.6513(5) 0.8508(2) 0.0417(7) Uani 1 1 d U . .
C6 C 0.3506(3) 0.6474(6) 0.7962(2) 0.0503(8) Uani 1 1 d U . .
H6A H 0.3295 0.7331 0.7434 0.060 Uiso 1 1 calc R . .
C7 C 0.4515(3) 0.5090(6) 0.8187(3) 0.0593(9) Uani 1 1 d U . .
H7A H 0.4527 0.4575 0.7597 0.071 Uiso 1 1 calc R . .
H7B H 0.5223 0.5864 0.8510 0.071 Uiso 1 1 calc R . .
C8 C 0.4499(4) 0.3350(8) 0.8790(3) 0.0829(14) Uani 1 1 d U . .
H8A H 0.3941 0.2351 0.8400 0.099 Uiso 1 1 calc R . .
H8B H 0.5258 0.2706 0.9038 0.099 Uiso 1 1 calc R . .
C9 C 0.4201(4) 0.3924(8) 0.9591(3) 0.0762(12) Uani 1 1 d U . .
H9A H 0.4085 0.2695 0.9897 0.091 Uiso 1 1 calc R . .
H9B H 0.4842 0.4677 1.0056 0.091 Uiso 1 1 calc R . .
C10 C 0.3150(4) 0.5179(9) 0.9284(3) 0.0775(13) Uani 1 1 d U . .
H10A H 0.2496 0.4258 0.9137 0.093 Uiso 1 1 calc R . .
H10B H 0.3192 0.5991 0.9827 0.093 Uiso 1 1 calc R . .
C11 C 0.2430(3) 1.3531(4) 0.5585(2) 0.0378(7) Uani 1 1 d U . .
H11A H 0.3236 1.3765 0.5727 0.057 Uiso 1 1 calc R . .
H11B H 0.2156 1.4550 0.5897 0.057 Uiso 1 1 calc R . .
H11C H 0.1992 1.3610 0.4909 0.057 Uiso 1 1 calc R . .
C12 C 0.2283(2) 1.1456(4) 0.59328(18) 0.0257(6) Uani 1 1 d U . .
H12A H 0.2704 1.1437 0.6627 0.031 Uiso 1 1 calc R . .
C13 C 0.2782(2) 0.9831(3) 0.55269(18) 0.0246(6) Uani 1 1 d U . .
C14 C 0.2165(2) 0.9034(4) 0.46628(19) 0.0297(6) Uani 1 1 d U . .
H14A H 0.1393 0.9420 0.4340 0.036 Uiso 1 1 calc R . .
C15 C 0.2644(3) 0.7656(4) 0.4239(2) 0.0363(7) Uani 1 1 d U . .
H15A H 0.2200 0.7159 0.3633 0.044 Uiso 1 1 calc R . .
C16 C 0.3729(3) 0.7039(4) 0.4689(2) 0.0372(7) Uani 1 1 d U . .
H16A H 0.4040 0.6103 0.4397 0.045 Uiso 1 1 calc R . .
C17 C 0.4411(2) 0.7777(4) 0.5595(2) 0.0340(6) Uani 1 1 d U . .
C18 C 0.5552(3) 0.7100(5) 0.6098(3) 0.0446(8) Uani 1 1 d U . .
H18A H 0.5860 0.6115 0.5826 0.054 Uiso 1 1 calc R . .
C19 C 0.6203(3) 0.7834(6) 0.6954(3) 0.0525(9) Uani 1 1 d U . .
H19A H 0.6955 0.7347 0.7281 0.063 Uiso 1 1 calc R . .
C20 C 0.5769(3) 0.9311(5) 0.7356(2) 0.0486(8) Uani 1 1 d U . .
H20A H 0.6235 0.9837 0.7952 0.058 Uiso 1 1 calc R . .
C21 C 0.4677(2) 1.0011(5) 0.6902(2) 0.0374(7) Uani 1 1 d U . .
H21A H 0.4404 1.1023 0.7187 0.045 Uiso 1 1 calc R . .
C22 C 0.3950(2) 0.9252(4) 0.60150(19) 0.0278(6) Uani 1 1 d U . .
C23 C 0.8943(16) 0.464(3) 0.9393(11) 0.073(4) Uani 0.711(15) 1 d PU A 1
H23A H 0.9366 0.3818 0.9952 0.088 Uiso 0.711(15) 1 calc PR A 1
H23B H 0.9484 0.5136 0.9133 0.088 Uiso 0.711(15) 1 calc PR A 1
C23A C 0.877(3) 0.493(6) 0.938(2) 0.062(9) Uani 0.289(15) 1 d PU A 2
H23C H 0.9545 0.4784 0.9867 0.075 Uiso 0.289(15) 1 calc PR A 2
H23D H 0.8873 0.5429 0.8816 0.075 Uiso 0.289(15) 1 calc PR A 2

loop_
_atom_site_aniso_label
_atom_site_aniso_U_11
_atom_site_aniso_U_22
_atom_site_aniso_U_33
_atom_site_aniso_U_23
_atom_site_aniso_U_13
_atom_site_aniso_U_12
Cl1 0.113(2) 0.0806(17) 0.117(3) -0.018(2) 0.022(2) -0.0202(16)
Cl1A 0.101(6) 0.076(4) 0.121(9) -0.017(5) 0.034(6) -0.018(4)
Cl2 0.1040(9) 0.0727(7) 0.0880(8) 0.0100(6) 0.0559(7) 0.0191(6)
N1 0.0284(13) 0.0213(13) 0.0250(14) 0.0008(11) 0.0115(12) 0.0020(10)
O1 0.0525(13) 0.0395(13) 0.0405(12) 0.0094(10) 0.0291(10) -0.0002(10)
O2 0.0342(11) 0.0235(10) 0.0270(9) 0.0018(8) 0.0136(8) -0.0034(7)
O3 0.0387(11) 0.0211(11) 0.0417(11) -0.0026(8) 0.0201(9) 0.0011(8)
F1 0.0758(14) 0.0581(13) 0.0578(12) -0.0100(10) 0.0455(10) 0.0109(11)
F2 0.0343(10) 0.0534(11) 0.0637(12) -0.0036(9) 0.0235(9) 0.0042(8)
F3 0.0645(12) 0.0267(9) 0.0690(12) 0.0068(8) 0.0396(10) 0.0111(8)
C1 0.0453(18) 0.0303(15) 0.0412(17) -0.0047(13) 0.0271(14) 0.0003(13)
C2 0.0354(15) 0.0228(13) 0.0339(14) 0.0026(11) 0.0179(12) -0.0016(11)
C3 0.0195(13) 0.0193(14) 0.0342(14) -0.0029(11) 0.0114(11) -0.0020(10)
C4 0.0460(17) 0.0395(16) 0.0333(15) -0.0107(13) 0.0161(14) -0.0072(13)
C5 0.0376(16) 0.0504(19) 0.0360(15) -0.0028(14) 0.0134(13) -0.0083(14)
C6 0.0427(19) 0.059(2) 0.0512(18) 0.0099(16) 0.0203(15) -0.0026(15)
C7 0.050(2) 0.067(2) 0.066(2) -0.0049(19) 0.0297(18) 0.0001(18)
C8 0.094(4) 0.091(3) 0.069(3) 0.015(2) 0.038(2) 0.032(3)
C9 0.078(3) 0.081(3) 0.068(3) 0.016(2) 0.027(2) 0.014(2)
C10 0.065(3) 0.122(4) 0.049(2) 0.029(2) 0.0266(19) 0.032(3)
C11 0.0427(18) 0.0204(13) 0.0578(18) -0.0026(13) 0.0279(15) -0.0039(12)
C12 0.0271(14) 0.0221(13) 0.0312(14) -0.0020(10) 0.0149(12) -0.0005(10)
C13 0.0293(14) 0.0163(13) 0.0344(14) 0.0035(10) 0.0192(12) -0.0023(10)
C14 0.0267(14) 0.0262(14) 0.0374(15) 0.0003(12) 0.0140(12) -0.0023(11)
C15 0.0471(17) 0.0247(14) 0.0448(17) -0.0075(12) 0.0265(14) -0.0074(13)
C16 0.0453(17) 0.0205(13) 0.0602(19) -0.0023(13) 0.0362(15) -0.0029(12)
C17 0.0359(15) 0.0229(14) 0.0534(17) 0.0066(12) 0.0284(13) -0.0004(11)
C18 0.0404(17) 0.0340(16) 0.070(2) 0.0132(15) 0.0331(16) 0.0100(13)
C19 0.0315(17) 0.059(2) 0.068(2) 0.0218(18) 0.0208(17) 0.0137(15)
C20 0.0317(17) 0.063(2) 0.0452(18) 0.0065(16) 0.0093(14) -0.0023(16)
C21 0.0316(15) 0.0397(16) 0.0411(16) 0.0023(13) 0.0147(13) -0.0015(13)
C22 0.0295(14) 0.0209(12) 0.0378(14) 0.0071(11) 0.0185(12) -0.0002(10)
C23 0.076(9) 0.088(6) 0.065(6) -0.010(5) 0.038(5) 0.027(5)
C23A 0.043(10) 0.11(2) 0.055(12) 0.022(13) 0.045(9) -0.005(13)

loop_
_atom_type_symbol
_atom_type_description
_atom_type_scat_dispersion_real
_atom_type_scat_dispersion_imag
_atom_type_scat_source
C C 0.0033 0.0016 'International Tables Vol C Tables 4.2.6.8 and 6.1.1.4'
H H 0.0000 0.0000 'International Tables Vol C Tables 4.2.6.8 and 6.1.1.4'
N N 0.0061 0.0033 'International Tables Vol C Tables 4.2.6.8 and 6.1.1.4'
O O 0.0106 0.0060 'International Tables Vol C Tables 4.2.6.8 and 6.1.1.4'
F F 0.0171 0.0103 'International Tables Vol C Tables 4.2.6.8 and 6.1.1.4'
Cl Cl 0.1484 0.1585 'International Tables Vol C Tables 4.2.6.8 and 6.1.1.4'

loop_
_geom_angle_atom_site_label_1
_geom_angle_atom_site_label_2
_geom_angle_atom_site_label_3
_geom_angle
H1A N1 H1B 108(3)
H1A N1 H1C 109(3)
H1A N1 C12 105.7(16)
H1B N1 H1C 113(4)
H1B N1 C12 109(2)
H1C N1 C12 112(3)
H1 O1 C2 100(3)
F1 C1 F2 107.0(2)
F1 C1 F3 106.5(2)
F1 C1 C2 111.4(2)
F2 C1 F3 106.8(2)
F2 C1 C2 111.8(2)
F3 C1 C2 113.0(2)
O1 C2 C1 105.0(2)
O1 C2 C3 109.4(2)
O1 C2 C4 110.8(2)
C1 C2 C3 109.5(2)
C1 C2 C4 110.3(2)
C3 C2 C4 111.6(2)
O2 C3 O3 127.2(2)
O2 C3 C2 118.7(2)
O3 C3 C2 114.0(2)
C2 C4 H4A 109.0
C2 C4 H4B 109.0
C2 C4 C5 112.8(2)
H4A C4 H4B 107.8
H4A C4 C5 109.0
H4B C4 C5 109.0
C4 C5 C6 119.5(3)
C4 C5 C10 119.7(3)
C6 C5 C10 120.9(3)
C5 C6 H6A 119.4
C5 C6 C7 121.2(3)
H6A C6 C7 119.4
C6 C7 H7A 108.9
C6 C7 H7B 108.9
C6 C7 C8 113.2(3)
H7A C7 H7B 107.8
H7A C7 C8 108.9
H7B C7 C8 108.9
C7 C8 H8A 108.9
C7 C8 H8B 108.9
C7 C8 C9 113.5(4)
H8A C8 H8B 107.7
H8A C8 C9 108.9
H8B C8 C9 108.9
C8 C9 H9A 109.2
C8 C9 H9B 109.2
C8 C9 C10 112.0(4)
H9A C9 H9B 107.9
H9A C9 C10 109.2
H9B C9 C10 109.2
C5 C10 C9 119.8(3)
C5 C10 H10A 107.4
C5 C10 H10B 107.4
C9 C10 H10A 107.4
C9 C10 H10B 107.4
H10A C10 H10B 106.9
H11A C11 H11B 109.5
H11A C11 H11C 109.5
H11A C11 C12 109.5
H11B C11 H11C 109.5
H11B C11 C12 109.5
H11C C11 C12 109.5
N1 C12 C11 108.6(2)
N1 C12 H12A 107.9
N1 C12 C13 112.8(2)
C11 C12 H12A 107.9
C11 C12 C13 111.5(2)
H12A C12 C13 107.9
C12 C13 C14 120.9(2)
C12 C13 C22 119.6(2)
C14 C13 C22 119.2(2)
C13 C14 H14A 119.1
C13 C14 C15 121.8(3)
H14A C14 C15 119.1
C14 C15 H15A 119.7
C14 C15 C16 120.6(3)
H15A C15 C16 119.7
C15 C16 H16A 119.7
C15 C16 C17 120.6(3)
H16A C16 C17 119.7
C16 C17 C18 121.7(3)
C16 C17 C22 119.4(3)
C18 C17 C22 118.9(3)
C17 C18 H18A 119.3
C17 C18 C19 121.4(3)
H18A C18 C19 119.3
C18 C19 H19A 120.0
C18 C19 C20 119.9(3)
H19A C19 C20 120.0
C19 C20 H20A 119.5
C19 C20 C21 121.0(3)
H20A C20 C21 119.5
C20 C21 H21A 119.4
C20 C21 C22 121.3(3)
H21A C21 C22 119.4
C13 C22 C17 118.3(2)
C13 C22 C21 124.1(2)
C17 C22 C21 117.5(2)
Cl1 C23 Cl2 106.4(10)
Cl1 C23 H23A 110.5
Cl1 C23 H23B 110.5
Cl2 C23 H23A 110.5
Cl2 C23 H23B 110.5
H23A C23 H23B 108.6
Cl1A C23A Cl2 129.9(19)
Cl1A C23A H23C 104.8
Cl1A C23A H23D 104.8
Cl2 C23A H23C 104.8
Cl2 C23A H23D 104.8
H23C C23A H23D 105.8

loop_
_geom_bond_atom_site_label_1
_geom_bond_atom_site_label_2
_geom_bond_distance
Cl1 C23 1.803(19)
Cl1A C23A 1.65(4)
Cl2 C23 1.810(17)
Cl2 C23A 1.55(4)
N1 H1A 0.93(3)
N1 H1B 0.92(4)
N1 H1C 0.68(3)
N1 C12 1.502(4)
O1 H1 0.94(5)
O1 C2 1.416(3)
O2 C3 1.250(3)
O3 C3 1.254(3)
F1 C1 1.338(3)
F2 C1 1.341(4)
F3 C1 1.340(3)
C1 C2 1.534(4)
C2 C3 1.560(4)
C2 C4 1.546(4)
C4 H4A 0.990
C4 H4B 0.990
C4 C5 1.515(5)
C5 C6 1.379(5)
C5 C10 1.432(5)
C6 H6A 0.950
C6 C7 1.514(5)
C7 H7A 0.990
C7 H7B 0.990
C7 C8 1.501(7)
C8 H8A 0.990
C8 H8B 0.990
C8 C9 1.497(6)
C9 H9A 0.990
C9 H9B 0.990
C9 C10 1.495(6)
C10 H10A 0.990
C10 H10B 0.990
C11 H11A 0.980
C11 H11B 0.980
C11 H11C 0.980
C11 C12 1.527(4)
C12 H12A 1.000
C12 C13 1.521(4)
C13 C14 1.371(4)
C13 C22 1.436(4)
C14 H14A 0.950
C14 C15 1.410(4)
C15 H15A 0.950
C15 C16 1.348(4)
C16 H16A 0.950
C16 C17 1.422(4)
C17 C18 1.431(4)
C17 C22 1.435(4)
C18 H18A 0.950
C18 C19 1.354(5)
C19 H19A 0.950
C19 C20 1.399(5)
C20 H20A 0.950
C20 C21 1.374(4)
C21 H21A 0.950
C21 C22 1.419(4)
C23 H23A 0.990
C23 H23B 0.990
C23A H23C 0.990
C23A H23D 0.990

loop_
_geom_hbond_atom_site_label_D
_geom_hbond_atom_site_label_H
_geom_hbond_atom_site_label_A
_geom_hbond_distance_DH
_geom_hbond_distance_HA
_geom_hbond_distance_DA
_geom_hbond_angle_DHA
_geom_hbond_site_symmetry_A
N1 H1A O3 0.93(3) 1.88(3) 2.800(3) 173(2) 1_565
N1 H1B O2 0.92(4) 1.93(5) 2.843(3) 169(3) .
N1 H1C O2 0.68(3) 2.23(3) 2.893(3) 168(3) 2_556
O1 H1 O3 0.94(5) 1.88(5) 2.565(3) 128(4) .

loop_
_geom_torsion_atom_site_label_1
_geom_torsion_atom_site_label_2
_geom_torsion_atom_site_label_3
_geom_torsion_atom_site_label_4
_geom_torsion
F1 C1 C2 O1 50.6(3)
F1 C1 C2 C3 168.0(2)
F1 C1 C2 C4 -68.8(3)
F2 C1 C2 O1 -69.1(3)
F2 C1 C2 C3 48.3(3)
F2 C1 C2 C4 171.5(2)
F3 C1 C2 O1 170.4(2)
F3 C1 C2 C3 -72.2(3)
F3 C1 C2 C4 51.0(3)
O1 C2 C3 O2 163.8(2)
O1 C2 C3 O3 -13.5(3)
C1 C2 C3 O2 49.3(3)
C1 C2 C3 O3 -128.0(2)
C4 C2 C3 O2 -73.2(3)
C4 C2 C3 O3 109.5(3)
O1 C2 C4 C5 63.3(3)
C1 C2 C4 C5 179.1(2)
C3 C2 C4 C5 -58.9(3)
C2 C4 C5 C6 99.7(3)
C2 C4 C5 C10 -79.5(4)
C4 C5 C6 C7 177.9(3)
C10 C5 C6 C7 -2.8(6)
C5 C6 C7 C8 21.1(5)
C6 C7 C8 C9 -44.7(5)
C7 C8 C9 C10 49.9(6)
C4 C5 C10 C9 -172.2(4)
C6 C5 C10 C9 8.5(7)
C8 C9 C10 C5 -32.0(7)
N1 C12 C13 C14 38.4(3)
N1 C12 C13 C22 -147.4(2)
C11 C12 C13 C14 -84.2(3)
C11 C12 C13 C22 90.1(3)
C12 C13 C14 C15 174.4(2)
C22 C13 C14 C15 0.1(4)
C13 C14 C15 C16 1.7(4)
C14 C15 C16 C17 -0.4(4)
C15 C16 C17 C18 178.0(3)
C15 C16 C17 C22 -2.5(4)
C16 C17 C18 C19 178.8(3)
C22 C17 C18 C19 -0.6(4)
C17 C18 C19 C20 -1.1(5)
C18 C19 C20 C21 1.2(5)
C19 C20 C21 C22 0.6(5)
C20 C21 C22 C13 176.2(3)
C20 C21 C22 C17 -2.2(4)
C16 C17 C22 C13 4.2(4)
C16 C17 C22 C21 -177.3(3)
C18 C17 C22 C13 -176.4(2)
C18 C17 C22 C21 2.2(4)
C12 C13 C22 C17 -177.3(2)
C12 C13 C22 C21 4.2(4)
C14 C13 C22 C17 -3.0(4)
C14 C13 C22 C21 178.6(2)
